data_1507331
loop_
_publ_author_name
'Pohl, Radek'
'Anzenbacher, Jr, Pavel'

_publ_section_title
;
 Emission color tuning in AlQ3 complexes with extended conjugated
 chromophores.
;
_journal_issue 16
_journal_name_full 'Organic letters'
_journal_page_first 2769
_journal_page_last 2772
_journal_paper_doi 10.1021/ol034693a
_journal_volume 5
_journal_year 2003
_chemical_formula_moiety 'C32 H23 N O3'
_chemical_formula_sum 'C32 H23 N O3'
_chemical_formula_weight 469.51
_chemical_melting_point 189.0(10)
_space_group_IT_number 14
_symmetry_cell_setting monoclinic
_symmetry_space_group_name_Hall '-P 2ybc'
_symmetry_space_group_name_H-M 'P 1 21/c 1'
_atom_sites_solution_hydrogens geom
_atom_sites_solution_primary direct
_atom_sites_solution_secondary difmap
_audit_creation_method SHELXL-97
_cell_angle_alpha 90.00
_cell_angle_beta 111.4711(6)
_cell_angle_gamma 90.00
_cell_formula_units_Z 4
_cell_length_a 14.8510(2)
_cell_length_b 10.2590(2)
_cell_length_c 17.0720(3)
_cell_measurement_reflns_used 9945
_cell_measurement_temperature 298(2)
_cell_measurement_theta_max 27.5
_cell_measurement_theta_min 2.95
_cell_volume 2420.52(7)
_computing_structure_refinement 'SHELXL-97 (Sheldrick, 1997)'
_computing_structure_solution 'SHELXS-97 (Sheldrick, 1990)'
_diffrn_ambient_temperature 298(2)
_diffrn_measured_fraction_theta_full 0.994
_diffrn_measured_fraction_theta_max 0.994
_diffrn_radiation_monochromator graphite
_diffrn_radiation_source 'fine-focus sealed tube'
_diffrn_radiation_type MoK\a
_diffrn_radiation_wavelength 0.71073
_diffrn_reflns_av_R_equivalents 0.0296
_diffrn_reflns_av_sigmaI/netI 0.0470
_diffrn_reflns_limit_h_max 19
_diffrn_reflns_limit_h_min -19
_diffrn_reflns_limit_k_max 13
_diffrn_reflns_limit_k_min -9
_diffrn_reflns_limit_l_max 22
_diffrn_reflns_limit_l_min -22
_diffrn_reflns_number 9945
_diffrn_reflns_theta_full 27.50
_diffrn_reflns_theta_max 27.50
_diffrn_reflns_theta_min 2.95
_exptl_absorpt_coefficient_mu 0.083
_exptl_absorpt_correction_type none
_exptl_crystal_colour yellow
_exptl_crystal_density_diffrn 1.288
_exptl_crystal_density_method 'not measured'
_exptl_crystal_description prism
_exptl_crystal_F_000 984
_exptl_crystal_size_max 0.35
_exptl_crystal_size_mid 0.25
_exptl_crystal_size_min 0.15
_refine_diff_density_max 0.250
_refine_diff_density_min -0.211
_refine_diff_density_rms 0.036
_refine_ls_extinction_coef 0.016(2)
_refine_ls_extinction_expression Fc^*^=kFc[1+0.001xFc^2^\l^3^/sin(2\q)]^-1/4^
_refine_ls_extinction_method SHELXL
_refine_ls_goodness_of_fit_ref 1.028
_refine_ls_hydrogen_treatment mixed
_refine_ls_matrix_type full
_refine_ls_number_parameters 326
_refine_ls_number_reflns 5530
_refine_ls_number_restraints 0
_refine_ls_restrained_S_all 1.028
_refine_ls_R_factor_all 0.0852
_refine_ls_R_factor_gt 0.0482
_refine_ls_shift/su_max 0.001
_refine_ls_shift/su_mean 0.000
_refine_ls_structure_factor_coef Fsqd
_refine_ls_weighting_details 'calc w=1/[\s^2^(Fo^2^)+(0.0518P)^2^+0.3600P] where P=(Fo^2^+2Fc^2^)/3'
_refine_ls_weighting_scheme calc
_refine_ls_wR_factor_gt 0.1076
_refine_ls_wR_factor_ref 0.1227
_reflns_number_gt 3624
_reflns_number_total 5530
_reflns_threshold_expression >2sigma(I)
_cod_data_source_file ol034693asi20030425_125541.cif
_cod_data_source_block rb173
_cod_depositor_comments
;
The following automatic conversions were performed:

'_chemical_melting_point' value '188-190' was changed to '189.0(10)'
- the average value was taken and precision was estimated.

Automatic conversion script
Id: cif_fix_values 1715 2011-07-08 13:25:40Z adriana 
;
_cod_original_sg_symbol_H-M P21/c
_cod_database_code 1507331

loop_
_symmetry_equiv_pos_as_xyz
'x, y, z'
'-x, y+1/2, -z+1/2'
'-x, -y, -z'
'x, -y-1/2, z-1/2'

loop_
_atom_site_label
_atom_site_type_symbol
_atom_site_fract_x
_atom_site_fract_y
_atom_site_fract_z
_atom_site_U_iso_or_equiv
_atom_site_adp_type
_atom_site_occupancy
_atom_site_symmetry_multiplicity
_atom_site_calc_flag
_atom_site_refinement_flags
N1 N 0.45442(9) 0.43761(13) 0.28853(8) 0.0553(4) Uani 1 1 d .
C2 C 0.47260(12) 0.54697(17) 0.25684(11) 0.0612(4) Uani 1 1 d .
H2 H 0.5392 0.5718 0.2720 0.073 Uiso 1 1 d R
C3 C 0.40187(12) 0.62908(17) 0.20247(11) 0.0598(4) Uani 1 1 d .
H3 H 0.4195 0.7085 0.1820 0.072 Uiso 1 1 d R
C4 C 0.30760(11) 0.59557(15) 0.17973(10) 0.0510(4) Uani 1 1 d .
H4 H 0.2577 0.6492 0.1416 0.061 Uiso 1 1 d R
C5 C 0.28232(10) 0.47964(13) 0.21154(9) 0.0429(3) Uani 1 1 d .
C6 C 0.18477(10) 0.43769(14) 0.19206(9) 0.0439(3) Uani 1 1 d .
C7 C 0.16723(11) 0.32251(14) 0.22502(9) 0.0484(4) Uani 1 1 d .
H7 H 0.1017 0.2939 0.2113 0.058 Uiso 1 1 d R
C8 C 0.24342(11) 0.24630(14) 0.27825(10) 0.0493(4) Uani 1 1 d .
H8 H 0.2303 0.1654 0.3003 0.059 Uiso 1 1 d R
C9 C 0.33587(11) 0.28690(13) 0.29881(9) 0.0453(4) Uani 1 1 d .
C10 C 0.35933(10) 0.40338(14) 0.26612(9) 0.0443(3) Uani 1 1 d .
C11 C 0.10611(11) 0.51709(15) 0.13982(9) 0.0485(4) Uani 1 1 d .
C12 C 0.04094(11) 0.58550(15) 0.09829(10) 0.0499(4) Uani 1 1 d .
C13 C -0.03702(10) 0.66988(14) 0.05171(9) 0.0475(4) Uani 1 1 d .
C14 C -0.12362(12) 0.66471(17) 0.06570(11) 0.0596(4) Uani 1 1 d .
H14 H -0.1310 0.6009 0.1041 0.072 Uiso 1 1 d R
C15 C -0.19856(12) 0.74873(18) 0.02494(11) 0.0610(5) Uani 1 1 d .
H15 H -0.2582 0.7425 0.0346 0.073 Uiso 1 1 d R
C16 C -0.19004(10) 0.84196(15) -0.03125(10) 0.0496(4) Uani 1 1 d .
C17 C -0.26620(11) 0.93200(16) -0.07394(11) 0.0573(4) Uani 1 1 d .
H17 H -0.3251 0.9280 -0.0630 0.069 Uiso 1 1 d R
C18 C -0.25658(12) 1.01985(16) -0.12841(11) 0.0597(5) Uani 1 1 d .
H18 H -0.3085 1.0796 -0.1553 0.072 Uiso 1 1 d R
C19 C -0.17041(11) 1.02797(14) -0.14752(9) 0.0516(4) Uani 1 1 d .
C20 C -0.15881(15) 1.11625(17) -0.20556(11) 0.0666(5) Uani 1 1 d .
H20 H -0.2100 1.1766 -0.2331 0.080 Uiso 1 1 d R
C21 C -0.07577(16) 1.11867(19) -0.22319(12) 0.0755(6) Uani 1 1 d .
H21 H -0.0700 1.1799 -0.2636 0.091 Uiso 1 1 d R
C22 C -0.00077(14) 1.03406(18) -0.18354(12) 0.0683(5) Uani 1 1 d .
H22 H 0.0565 1.0357 -0.1970 0.082 Uiso 1 1 d R
C23 C -0.00715(11) 0.94453(15) -0.12435(10) 0.0510(4) Uani 1 1 d .
C24 C 0.06843(12) 0.85500(16) -0.08200(11) 0.0561(4) Uani 1 1 d .
H24 H 0.1264 0.8573 -0.0945 0.067 Uiso 1 1 d R
C25 C 0.05993(11) 0.76772(16) -0.02612(10) 0.0515(4) Uani 1 1 d .
H25 H 0.1125 0.7094 0.0017 0.062 Uiso 1 1 d R
C26 C -0.02571(10) 0.76053(14) -0.00640(9) 0.0433(3) Uani 1 1 d .
C27 C -0.10293(10) 0.84819(13) -0.04756(9) 0.0426(3) Uani 1 1 d .
C28 C -0.09320(10) 0.94075(13) -0.10606(9) 0.0452(4) Uani 1 1 d .
O29 O 0.41183(8) 0.20876(10) 0.34998(6) 0.0548(3) Uani 1 1 d .
C30 C 0.45648(11) 0.25109(14) 0.43038(10) 0.0469(4) Uani 1 1 d .
O31 O 0.42601(8) 0.33402(11) 0.46269(7) 0.0619(3) Uani 1 1 d .
O32 O 0.53521(8) 0.17958(10) 0.46231(6) 0.0567(3) Uani 1 1 d .
C33 C 0.59991(12) 0.19463(16) 0.55163(10) 0.0579(4) Uani 1 1 d .
C34 C 0.67804(15) 0.0952(2) 0.55778(13) 0.0901(7) Uani 1 1 d .
H34A H 0.6505 0.0093 0.5477 0.135 Uiso 1 1 d R
H34B H 0.7051 0.1155 0.5161 0.135 Uiso 1 1 d R
H34C H 0.7280 0.0985 0.6127 0.135 Uiso 1 1 d R
C35 C 0.54570(16) 0.1574(2) 0.60759(12) 0.0780(6) Uani 1 1 d .
H35A H 0.4971 0.2220 0.6025 0.117 Uiso 1 1 d R
H35B H 0.5153 0.0741 0.5904 0.117 Uiso 1 1 d R
H35C H 0.5895 0.1526 0.6651 0.117 Uiso 1 1 d R
C36 C 0.63987(15) 0.33123(19) 0.56773(14) 0.0836(6) Uani 1 1 d .
H36A H 0.5896 0.3923 0.5644 0.125 Uiso 1 1 d R
H36B H 0.6897 0.3354 0.6227 0.125 Uiso 1 1 d R
H36C H 0.6668 0.3524 0.5261 0.125 Uiso 1 1 d R

loop_
_atom_site_aniso_label
_atom_site_aniso_U_11
_atom_site_aniso_U_22
_atom_site_aniso_U_33
_atom_site_aniso_U_23
_atom_site_aniso_U_13
_atom_site_aniso_U_12
N1 0.0405(7) 0.0654(8) 0.0580(8) 0.0039(7) 0.0156(6) 0.0075(6)
C2 0.0417(9) 0.0742(11) 0.0687(11) 0.0036(9) 0.0215(8) 0.0006(8)
C3 0.0532(11) 0.0635(10) 0.0665(11) 0.0109(8) 0.0263(9) 0.0002(8)
C4 0.0487(10) 0.0553(9) 0.0484(9) 0.0079(7) 0.0171(8) 0.0081(7)
C5 0.0417(8) 0.0477(8) 0.0388(8) 0.0004(6) 0.0141(6) 0.0060(6)
C6 0.0423(9) 0.0475(8) 0.0391(8) -0.0021(6) 0.0115(6) 0.0065(6)
C7 0.0443(9) 0.0480(8) 0.0502(9) -0.0058(7) 0.0142(7) -0.0003(7)
C8 0.0565(10) 0.0433(7) 0.0467(9) 0.0007(7) 0.0174(8) 0.0029(7)
C9 0.0473(9) 0.0466(8) 0.0387(8) 0.0013(6) 0.0116(7) 0.0135(7)
C10 0.0397(8) 0.0506(8) 0.0411(8) -0.0013(6) 0.0131(7) 0.0068(6)
C11 0.0429(9) 0.0526(8) 0.0470(9) -0.0013(7) 0.0130(7) 0.0026(7)
C12 0.0415(9) 0.0547(9) 0.0493(9) 0.0011(7) 0.0114(7) 0.0036(7)
C13 0.0375(8) 0.0535(8) 0.0458(9) 0.0013(7) 0.0087(7) 0.0050(7)
C14 0.0475(10) 0.0709(10) 0.0613(11) 0.0148(8) 0.0210(8) 0.0050(8)
C15 0.0397(9) 0.0787(11) 0.0679(11) 0.0111(9) 0.0235(8) 0.0072(8)
C16 0.0361(8) 0.0589(9) 0.0495(9) -0.0012(7) 0.0104(7) 0.0030(7)
C17 0.0379(9) 0.0668(10) 0.0625(11) -0.0004(8) 0.0127(8) 0.0093(7)
C18 0.0464(10) 0.0579(9) 0.0609(11) -0.0021(8) 0.0033(8) 0.0112(7)
C19 0.0519(10) 0.0488(8) 0.0432(9) -0.0043(7) 0.0045(7) 0.0019(7)
C20 0.0747(13) 0.0582(10) 0.0530(10) 0.0055(8) 0.0071(9) 0.0046(9)
C21 0.0905(15) 0.0726(12) 0.0618(12) 0.0126(10) 0.0260(11) -0.0064(11)
C22 0.0716(12) 0.0753(11) 0.0625(11) 0.0029(9) 0.0298(10) -0.0094(10)
C23 0.0487(9) 0.0565(9) 0.0460(9) -0.0054(7) 0.0150(7) -0.0067(7)
C24 0.0430(9) 0.0716(10) 0.0570(10) -0.0062(8) 0.0224(8) -0.0040(8)
C25 0.0377(8) 0.0633(9) 0.0507(9) -0.0023(8) 0.0127(7) 0.0059(7)
C26 0.0337(8) 0.0513(8) 0.0400(8) -0.0056(6) 0.0075(6) 0.0018(6)
C27 0.0357(8) 0.0479(8) 0.0391(8) -0.0056(6) 0.0078(6) 0.0009(6)
C28 0.0441(9) 0.0463(8) 0.0383(8) -0.0080(6) 0.0072(7) -0.0031(6)
O29 0.0587(7) 0.0522(6) 0.0451(6) 0.0033(5) 0.0092(5) 0.0185(5)
C30 0.0479(9) 0.0481(8) 0.0438(9) 0.0068(7) 0.0157(7) 0.0073(7)
O31 0.0607(7) 0.0672(7) 0.0562(7) -0.0055(6) 0.0194(6) 0.0166(6)
O32 0.0560(7) 0.0620(6) 0.0447(6) 0.0041(5) 0.0097(5) 0.0196(5)
C33 0.0562(10) 0.0620(9) 0.0446(9) 0.0036(8) 0.0053(8) 0.0074(8)
C34 0.0773(14) 0.1021(15) 0.0679(13) 0.0048(11) -0.0006(11) 0.0367(12)
C35 0.0954(15) 0.0806(12) 0.0522(11) 0.0061(9) 0.0201(10) -0.0048(11)
C36 0.0750(14) 0.0754(12) 0.0849(15) 0.0044(11) 0.0110(11) -0.0106(10)

loop_
_atom_type_symbol
_atom_type_description
_atom_type_scat_dispersion_real
_atom_type_scat_dispersion_imag
_atom_type_scat_source
C C 0.0033 0.0016 'International Tables Vol C Tables 4.2.6.8 and 6.1.1.4'
H H 0.0000 0.0000 'International Tables Vol C Tables 4.2.6.8 and 6.1.1.4'
O O 0.0106 0.0060 'International Tables Vol C Tables 4.2.6.8 and 6.1.1.4'
N N 0.0061 0.0033 'International Tables Vol C Tables 4.2.6.8 and 6.1.1.4'

loop_
_geom_angle_atom_site_label_1
_geom_angle_atom_site_label_2
_geom_angle_atom_site_label_3
_geom_angle
C2 N1 C10 116.77(13)
N1 C2 C3 124.65(15)
N1 C2 H2 117.5
C3 C2 H2 117.9
C4 C3 C2 118.92(15)
C4 C3 H3 120.1
C2 C3 H3 120.9
C3 C4 C5 119.72(14)
C3 C4 H4 120.6
C5 C4 H4 119.7
C4 C5 C10 116.94(13)
C4 C5 C6 123.57(13)
C10 C5 C6 119.48(13)
C7 C6 C5 119.45(13)
C7 C6 C11 120.61(14)
C5 C6 C11 119.92(13)
C6 C7 C8 121.07(14)
C6 C7 H7 119.4
C8 C7 H7 119.6
C9 C8 C7 119.90(14)
C9 C8 H8 119.8
C7 C8 H8 120.3
C8 C9 O29 119.71(13)
C8 C9 C10 122.06(13)
O29 C9 C10 118.13(13)
N1 C10 C9 119.00(13)
N1 C10 C5 123.00(13)
C9 C10 C5 118.00(13)
C12 C11 C6 178.10(16)
C11 C12 C13 177.63(17)
C14 C13 C26 119.99(13)
C14 C13 C12 119.46(14)
C26 C13 C12 120.53(14)
C15 C14 C13 121.03(15)
C15 C14 H14 119.9
C13 C14 H14 119.1
C14 C15 C16 121.14(15)
C14 C15 H15 119.8
C16 C15 H15 119.1
C15 C16 C27 118.99(14)
C15 C16 C17 122.56(15)
C27 C16 C17 118.45(14)
C18 C17 C16 121.39(15)
C18 C17 H17 120.0
C16 C17 H17 118.6
C17 C18 C19 121.86(14)
C17 C18 H18 119.4
C19 C18 H18 118.7
C20 C19 C28 118.30(16)
C20 C19 C18 123.38(15)
C28 C19 C18 118.31(14)
C21 C20 C19 121.37(17)
C21 C20 H20 119.7
C19 C20 H20 119.0
C20 C21 C22 120.68(18)
C20 C21 H21 119.6
C22 C21 H21 119.7
C21 C22 C23 120.91(18)
C21 C22 H22 119.9
C23 C22 H22 119.2
C22 C23 C28 118.81(15)
C22 C23 C24 122.84(16)
C28 C23 C24 118.34(14)
C25 C24 C23 121.79(15)
C25 C24 H24 119.9
C23 C24 H24 118.3
C24 C25 C26 121.48(14)
C24 C25 H25 119.6
C26 C25 H25 118.9
C13 C26 C27 118.72(13)
C13 C26 C25 122.87(13)
C27 C26 C25 118.41(14)
C16 C27 C28 120.07(13)
C16 C27 C26 120.10(14)
C28 C27 C26 119.82(13)
C19 C28 C23 119.93(14)
C19 C28 C27 119.91(14)
C23 C28 C27 120.16(13)
C30 O29 C9 115.57(11)
O31 C30 O32 129.55(15)
O31 C30 O29 124.69(14)
O32 C30 O29 105.73(12)
C30 O32 C33 120.68(12)
O32 C33 C35 109.28(14)
O32 C33 C36 110.36(14)
C35 C33 C36 112.72(16)
O32 C33 C34 101.08(13)
C35 C33 C34 110.96(16)
C36 C33 C34 111.83(17)
C33 C34 H34A 109.8
C33 C34 H34B 108.6
H34A C34 H34B 109.5
C33 C34 H34C 110.0
H34A C34 H34C 109.5
H34B C34 H34C 109.5
C33 C35 H35A 109.0
C33 C35 H35B 109.4
H35A C35 H35B 109.5
C33 C35 H35C 110.0
H35A C35 H35C 109.5
H35B C35 H35C 109.5
C33 C36 H36A 110.5
C33 C36 H36B 109.3
H36A C36 H36B 109.5
C33 C36 H36C 108.6
H36A C36 H36C 109.5
H36B C36 H36C 109.5

loop_
_geom_bond_atom_site_label_1
_geom_bond_atom_site_label_2
_geom_bond_distance
N1 C2 1.316(2)
N1 C10 1.3669(19)
C2 C3 1.400(2)
C2 H2 0.9600
C3 C4 1.353(2)
C3 H3 0.9600
C4 C5 1.414(2)
C4 H4 0.9600
C5 C10 1.4171(19)
C5 C6 1.429(2)
C6 C7 1.374(2)
C6 C11 1.436(2)
C7 C8 1.402(2)
C7 H7 0.9601
C8 C9 1.352(2)
C8 H8 0.9600
C9 O29 1.3989(17)
C9 C10 1.415(2)
C11 C12 1.196(2)
C12 C13 1.431(2)
C13 C14 1.392(2)
C13 C26 1.414(2)
C14 C15 1.378(2)
C14 H14 0.9600
C15 C16 1.393(2)
C15 H15 0.9601
C16 C27 1.421(2)
C16 C17 1.435(2)
C17 C18 1.340(2)
C17 H17 0.9601
C18 C19 1.434(2)
C18 H18 0.9600
C19 C20 1.399(2)
C19 C28 1.422(2)
C20 C21 1.373(3)
C20 H20 0.9600
C21 C22 1.378(3)
C21 H21 0.9600
C22 C23 1.394(2)
C22 H22 0.9599
C23 C28 1.423(2)
C23 C24 1.426(2)
C24 C25 1.348(2)
C24 H24 0.9599
C25 C26 1.432(2)
C25 H25 0.9600
C26 C27 1.4240(19)
C27 C28 1.423(2)
O29 C30 1.3586(18)
C30 O31 1.1898(17)
C30 O32 1.3175(17)
O32 C33 1.4831(19)
C33 C35 1.507(3)
C33 C36 1.507(2)
C33 C34 1.520(2)
C34 H34A 0.9599
C34 H34B 0.9600
C34 H34C 0.9601
C35 H35A 0.9599
C35 H35B 0.9600
C35 H35C 0.9600
C36 H36A 0.9601
C36 H36B 0.9600
C36 H36C 0.9599

loop_
_geom_torsion_atom_site_label_1
_geom_torsion_atom_site_label_2
_geom_torsion_atom_site_label_3
_geom_torsion_atom_site_label_4
_geom_torsion
C10 N1 C2 C3 0.0(3)
N1 C2 C3 C4 -0.2(3)
C2 C3 C4 C5 0.5(2)
C3 C4 C5 C10 -0.5(2)
C3 C4 C5 C6 178.96(15)
C4 C5 C6 C7 179.08(14)
C10 C5 C6 C7 -1.5(2)
C4 C5 C6 C11 -2.2(2)
C10 C5 C6 C11 177.27(13)
C5 C6 C7 C8 0.8(2)
C11 C6 C7 C8 -177.96(14)
C6 C7 C8 C9 0.9(2)
C7 C8 C9 O29 -178.16(13)
C7 C8 C9 C10 -2.0(2)
C2 N1 C10 C9 -179.72(14)
C2 N1 C10 C5 0.0(2)
C8 C9 C10 N1 -179.01(14)
O29 C9 C10 N1 -2.8(2)
C8 C9 C10 C5 1.2(2)
O29 C9 C10 C5 177.48(12)
C4 C5 C10 N1 0.2(2)
C6 C5 C10 N1 -179.24(13)
C4 C5 C10 C9 179.98(13)
C6 C5 C10 C9 0.5(2)
C7 C6 C11 C12 100(5)
C5 C6 C11 C12 -79(5)
C6 C11 C12 C13 -12(9)
C11 C12 C13 C14 -61(4)
C11 C12 C13 C26 117(4)
C26 C13 C14 C15 -1.3(2)
C12 C13 C14 C15 176.89(16)
C13 C14 C15 C16 -0.3(3)
C14 C15 C16 C27 1.1(3)
C14 C15 C16 C17 -179.20(16)
C15 C16 C17 C18 -179.26(16)
C27 C16 C17 C18 0.4(2)
C16 C17 C18 C19 0.5(2)
C17 C18 C19 C20 178.38(16)
C17 C18 C19 C28 -0.9(2)
C28 C19 C20 C21 0.6(2)
C18 C19 C20 C21 -178.59(17)
C19 C20 C21 C22 -0.4(3)
C20 C21 C22 C23 -0.3(3)
C21 C22 C23 C28 0.7(2)
C21 C22 C23 C24 179.81(16)
C22 C23 C24 C25 -178.78(15)
C28 C23 C24 C25 0.3(2)
C23 C24 C25 C26 0.0(2)
C14 C13 C26 C27 2.1(2)
C12 C13 C26 C27 -176.14(13)
C14 C13 C26 C25 -177.58(15)
C12 C13 C26 C25 4.2(2)
C24 C25 C26 C13 179.81(15)
C24 C25 C26 C27 0.2(2)
C15 C16 C27 C28 178.67(14)
C17 C16 C27 C28 -1.0(2)
C15 C16 C27 C26 -0.4(2)
C17 C16 C27 C26 179.98(14)
C13 C26 C27 C16 -1.2(2)
C25 C26 C27 C16 178.44(13)
C13 C26 C27 C28 179.73(12)
C25 C26 C27 C28 -0.6(2)
C20 C19 C28 C23 -0.2(2)
C18 C19 C28 C23 179.03(14)
C20 C19 C28 C27 -179.04(13)
C18 C19 C28 C27 0.2(2)
C22 C23 C28 C19 -0.4(2)
C24 C23 C28 C19 -179.57(13)
C22 C23 C28 C27 178.38(14)
C24 C23 C28 C27 -0.8(2)
C16 C27 C28 C19 0.7(2)
C26 C27 C28 C19 179.71(13)
C16 C27 C28 C23 -178.12(13)
C26 C27 C28 C23 0.9(2)
C8 C9 O29 C30 -106.34(16)
C10 C9 O29 C30 77.32(17)
C9 O29 C30 O31 13.1(2)
C9 O29 C30 O32 -168.58(12)
O31 C30 O32 C33 1.3(2)
O29 C30 O32 C33 -176.86(13)
C30 O32 C33 C35 63.35(18)
C30 O32 C33 C36 -61.1(2)
C30 O32 C33 C34 -179.62(15)

loop_
_cod_related_entry_id
_cod_related_entry_database
_cod_related_entry_code
1 ChemSpider 21157443
